data_1515717
loop_
_publ_author_name
'Mondal, Barnali'
'Captain, Burjor'
'Ramamurthy, V.'

_publ_section_title
;
 Photodimerization of HCl salts of azastilbenes in the solid state.
;
_journal_issue 6
_journal_name_full
'Photochemical &amp; photobiological sciences : Official journal of the European Photochemistry Association and the European Society for Photobiology'
_journal_page_first 891
_journal_page_last 894
_journal_paper_doi 10.1039/c1pp05070b
_journal_volume 10
_journal_year 2011
_chemical_formula_sum 'C14 H17 Cl F3 N O3'
_chemical_formula_weight 339.74
_chemical_name_systematic
;
?
;
_space_group_IT_number 2
_symmetry_cell_setting triclinic
_symmetry_space_group_name_Hall '-P 1'
_symmetry_space_group_name_H-M 'P -1'
_atom_sites_solution_hydrogens geom
_atom_sites_solution_primary direct
_atom_sites_solution_secondary difmap
_audit_creation_method SHELXL-97
_cell_angle_alpha 80.0619(6)
_cell_angle_beta 82.0762(6)
_cell_angle_gamma 75.3538(6)
_cell_formula_units_Z 2
_cell_length_a 7.4124(3)
_cell_length_b 9.5475(4)
_cell_length_c 12.2010(5)
_cell_measurement_reflns_used 7128
_cell_measurement_temperature 296(2)
_cell_measurement_theta_max 32.42
_cell_measurement_theta_min 2.60
_cell_volume 818.84(6)
_computing_cell_refinement 'SAINT+ V7.46A (Bruker, 2007)'
_computing_data_collection 'APEX2 v2.2-0 (Bruker, 2007)'
_computing_data_reduction 'SAINT+ V7.46A (Bruker, 2007)'
_computing_molecular_graphics 'XSHELL v4.02 (Bruker, 2000)'
_computing_publication_material 'XCIF v6.12 (Bruker, 2001)'
_computing_structure_refinement 'SHELXL-97 (Sheldrick, 2008)'
_computing_structure_solution 'SHELXS-97 (Sheldrick, 2008)'
_diffrn_ambient_temperature 296(2)
_diffrn_measured_fraction_theta_full 0.999
_diffrn_measured_fraction_theta_max 0.999
_diffrn_measurement_device_type 'Bruker SMART APEX2 CCD diffractometer'
_diffrn_measurement_method 'omega scans'
_diffrn_radiation_monochromator graphite
_diffrn_radiation_source 'fine-focus sealed tube'
_diffrn_radiation_type MoK\a
_diffrn_radiation_wavelength 0.71073
_diffrn_reflns_av_R_equivalents 0.0232
_diffrn_reflns_av_sigmaI/netI 0.0190
_diffrn_reflns_limit_h_max 9
_diffrn_reflns_limit_h_min -9
_diffrn_reflns_limit_k_max 11
_diffrn_reflns_limit_k_min -11
_diffrn_reflns_limit_l_max 15
_diffrn_reflns_limit_l_min -15
_diffrn_reflns_number 9579
_diffrn_reflns_theta_full 26.00
_diffrn_reflns_theta_max 26.00
_diffrn_reflns_theta_min 1.70
_exptl_absorpt_coefficient_mu 0.274
_exptl_absorpt_correction_T_max 0.7465
_exptl_absorpt_correction_T_min 0.6418
_exptl_absorpt_correction_type multi-scan
_exptl_absorpt_process_details '(SADABS 2007/4 Bruker)'
_exptl_crystal_colour colourless
_exptl_crystal_density_diffrn 1.378
_exptl_crystal_density_method 'not measured'
_exptl_crystal_description Block
_exptl_crystal_F_000 352
_exptl_crystal_size_max 0.58
_exptl_crystal_size_mid 0.40
_exptl_crystal_size_min 0.10
_refine_diff_density_max 0.514
_refine_diff_density_min -0.269
_refine_diff_density_rms 0.057
_refine_ls_extinction_coef 0.091(8)
_refine_ls_extinction_expression Fc^*^=kFc[1+0.001xFc^2^\l^3^/sin(2\q)]^-1/4^
_refine_ls_extinction_method SHELXL
_refine_ls_goodness_of_fit_ref 1.041
_refine_ls_hydrogen_treatment constr
_refine_ls_matrix_type full
_refine_ls_number_parameters 234
_refine_ls_number_reflns 3203
_refine_ls_number_restraints 9
_refine_ls_restrained_S_all 1.048
_refine_ls_R_factor_all 0.0512
_refine_ls_R_factor_gt 0.0485
_refine_ls_shift/su_max 0.000
_refine_ls_shift/su_mean 0.000
_refine_ls_structure_factor_coef Fsqd
_refine_ls_weighting_details 'calc w=1/[\s^2^(Fo^2^)+(0.0716P)^2^+0.2750P] where P=(Fo^2^+2Fc^2^)/3'
_refine_ls_weighting_scheme calc
_refine_ls_wR_factor_gt 0.1336
_refine_ls_wR_factor_ref 0.1368
_reflns_number_gt 2960
_reflns_number_total 3203
_reflns_threshold_expression >2sigma(I)
_cod_data_source_file c1pp05070b.txt
_cod_data_source_block 11-4CF3Stilbazole-HCl-Salt
_cod_depositor_comments
;
The following automatic conversions were performed:

'_symmetry_cell_setting' value 'Triclinic' changed to 'triclinic'
according to
/usr/data/users/saulius/automatic-downloads/retrospective/RSC/lib/dictionaries/cif_core.dic
dictionary named 'cif_core.dic' version 2.4.2 from
2011-04-26.

'_exptl_absorpt_correction_type' value 'Multi-scan'
changed to 'multi-scan' according to
/usr/data/users/saulius/automatic-downloads/retrospective/RSC/lib/dictionaries/cif_core.dic
dictionary named 'cif_core.dic' version 2.4.2 from 2011-04-26.

Automatic conversion script
Id: cif_fix_values 2281 2013-09-26 08:29:07Z andrius 
;
_cod_original_sg_symbol_H-M P-1
_cod_database_code 1515717

loop_
_symmetry_equiv_pos_as_xyz
'x, y, z'
'-x, -y, -z'

loop_
_atom_site_label
_atom_site_type_symbol
_atom_site_fract_x
_atom_site_fract_y
_atom_site_fract_z
_atom_site_U_iso_or_equiv
_atom_site_adp_type
_atom_site_occupancy
_atom_site_symmetry_multiplicity
_atom_site_calc_flag
_atom_site_refinement_flags
_atom_site_disorder_assembly
_atom_site_disorder_group
N1 N 0.8041(2) 1.22662(19) -0.40287(13) 0.0584(4) Uani 1 1 d . A 4
H1A H 0.8119 1.2598 -0.4731 0.070 Uiso 1 1 calc R A 4
O1 O 0.8085(3) 0.3957(2) 0.03872(13) 0.0811(5) Uani 1 1 d D B 4
O2 O 0.5601(2) 0.3768(2) 0.23177(14) 0.0862(5) Uani 1 1 d D C 4
O3 O 0.8341(2) 0.2788(2) 0.37337(12) 0.0795(5) Uani 1 1 d D D 4
C1 C 0.8019(3) 1.0865(2) -0.36973(17) 0.0625(5) Uani 1 1 d . A 4
H1 H 0.8105 1.0255 -0.4229 0.075 Uiso 1 1 calc R A 4
C2 C 0.7873(3) 1.0309(2) -0.25818(17) 0.0603(5) Uani 1 1 d . A 4
H2 H 0.7850 0.9332 -0.2359 0.072 Uiso 1 1 calc R A 4
C3 C 0.7758(2) 1.1222(2) -0.17852(15) 0.0511(4) Uani 1 1 d . A 4
C4 C 0.7801(3) 1.2659(2) -0.21759(17) 0.0615(5) Uani 1 1 d . A 4
H4 H 0.7733 1.3298 -0.1668 0.074 Uiso 1 1 calc R A 4
C5 C 0.7942(3) 1.3155(2) -0.32876(18) 0.0637(5) Uani 1 1 d . A 4
H5 H 0.7970 1.4128 -0.3533 0.076 Uiso 1 1 calc R A 4
C6 C 0.7600(3) 1.0768(2) -0.05683(16) 0.0583(5) Uani 1 1 d . A 4
H6 H 0.7565 1.1464 -0.0114 0.070 Uiso 1 1 calc R A 4
C7 C 0.7503(3) 0.9450(2) -0.00792(15) 0.0555(4) Uani 1 1 d . A 4
H7 H 0.7534 0.8760 -0.0539 0.067 Uiso 1 1 calc R A 4
C8 C 0.7347(2) 0.8968(2) 0.11413(14) 0.0509(4) Uani 1 1 d . A 4
C9 C 0.7302(3) 0.7535(2) 0.15125(16) 0.0610(5) Uani 1 1 d . A 4
H9 H 0.7377 0.6911 0.0993 0.073 Uiso 1 1 calc R A 4
C10 C 0.7149(3) 0.6998(2) 0.26366(17) 0.0608(5) Uani 1 1 d . A 4
H10 H 0.7116 0.6023 0.2868 0.073 Uiso 1 1 calc R A 4
C11 C 0.7044(2) 0.7909(2) 0.34149(14) 0.0498(4) Uani 1 1 d . A 4
C12 C 0.7085(3) 0.9349(2) 0.30719(16) 0.0589(5) Uani 1 1 d . A 4
H12 H 0.7012 0.9966 0.3597 0.071 Uiso 1 1 calc R A 4
C13 C 0.7236(3) 0.9883(2) 0.19389(16) 0.0601(5) Uani 1 1 d . A 4
H13 H 0.7263 1.0859 0.1708 0.072 Uiso 1 1 calc R A 4
C14 C 0.6900(3) 0.7321(3) 0.46374(17) 0.0683(6) Uani 1 1 d . A 4
Cl1 Cl 0.14767(7) 0.37054(5) 0.18468(4) 0.0635(2) Uani 1 1 d . E 4
H1S H 0.8050 0.4694 -0.0141 0.115(11) Uiso 1 1 d RD E 4
H2S H 0.9104 0.3890 0.0660 0.112(11) Uiso 1 1 d RD E 4
H3S H 0.6063 0.3860 0.1637 0.098(9) Uiso 1 1 d RD E 4
H4S H 0.4654 0.3632 0.2140 0.091(9) Uiso 1 1 d RD E 4
H5S H 0.9204 0.3100 0.3342 0.089(9) Uiso 1 1 d RD E 4
H6S H 0.7478 0.2982 0.3301 0.099(9) Uiso 1 1 d RD E 4
F1 F 0.5872(7) 0.6316(6) 0.4890(3) 0.0952(10) Uani 0.70 1 d P A 4
F2 F 0.8479(4) 0.6567(9) 0.4999(3) 0.120(2) Uani 0.70 1 d P A 4
F3 F 0.6081(15) 0.8285(4) 0.5286(3) 0.162(3) Uani 0.70 1 d P A 4
F4 F 0.7979(17) 0.7910(17) 0.5154(5) 0.102(2) Uani 0.30 1 d P F 2
F5 F 0.762(5) 0.6033(10) 0.4855(8) 0.252(11) Uani 0.30 1 d P G 2
F6 F 0.5408(8) 0.775(3) 0.5128(6) 0.166(8) Uani 0.30 1 d P H 2

loop_
_atom_site_aniso_label
_atom_site_aniso_U_11
_atom_site_aniso_U_22
_atom_site_aniso_U_33
_atom_site_aniso_U_23
_atom_site_aniso_U_13
_atom_site_aniso_U_12
N1 0.0557(9) 0.0751(11) 0.0403(8) 0.0114(7) -0.0069(6) -0.0197(8)
O1 0.0944(12) 0.1004(13) 0.0606(9) -0.0014(9) -0.0100(8) -0.0504(10)
O2 0.0698(10) 0.1272(15) 0.0643(10) -0.0034(9) -0.0128(8) -0.0318(10)
O3 0.0730(10) 0.1210(14) 0.0431(7) 0.0073(8) -0.0061(7) -0.0330(9)
C1 0.0703(12) 0.0703(12) 0.0506(10) -0.0093(9) -0.0078(9) -0.0218(10)
C2 0.0690(12) 0.0516(10) 0.0589(11) 0.0055(8) -0.0078(9) -0.0197(9)
C3 0.0470(9) 0.0585(10) 0.0446(9) 0.0038(7) -0.0071(7) -0.0127(8)
C4 0.0749(13) 0.0584(11) 0.0513(10) -0.0042(8) -0.0056(9) -0.0186(9)
C5 0.0756(13) 0.0547(11) 0.0577(11) 0.0076(9) -0.0055(9) -0.0206(9)
C6 0.0651(11) 0.0588(11) 0.0512(10) -0.0022(8) -0.0086(8) -0.0170(9)
C7 0.0601(11) 0.0585(10) 0.0472(10) -0.0033(8) -0.0067(8) -0.0147(8)
C8 0.0474(9) 0.0611(10) 0.0405(9) -0.0005(7) -0.0051(7) -0.0103(8)
C9 0.0778(13) 0.0582(11) 0.0473(10) -0.0089(8) -0.0077(9) -0.0151(9)
C10 0.0766(13) 0.0486(10) 0.0543(11) 0.0012(8) -0.0082(9) -0.0144(9)
C11 0.0493(9) 0.0569(10) 0.0396(9) 0.0018(7) -0.0060(7) -0.0108(7)
C12 0.0746(13) 0.0586(11) 0.0452(10) -0.0088(8) -0.0050(8) -0.0184(9)
C13 0.0753(13) 0.0493(10) 0.0530(10) 0.0055(8) -0.0047(9) -0.0191(9)
C14 0.0702(13) 0.0840(15) 0.0463(10) 0.0082(10) -0.0081(9) -0.0207(11)
Cl1 0.0695(3) 0.0628(3) 0.0605(3) 0.0009(2) -0.0090(2) -0.0249(2)
F1 0.0960(18) 0.123(3) 0.0662(14) 0.0331(18) -0.0088(15) -0.055(2)
F2 0.0622(14) 0.204(6) 0.0707(19) 0.060(3) -0.0231(12) -0.034(2)
F3 0.317(10) 0.0945(19) 0.0470(15) -0.0133(13) 0.028(3) -0.019(4)
F4 0.112(6) 0.169(8) 0.039(2) 0.011(4) -0.029(3) -0.062(5)
F5 0.56(4) 0.054(4) 0.081(5) 0.031(3) -0.051(15) 0.029(11)
F6 0.043(3) 0.36(3) 0.044(4) 0.023(8) 0.014(2) -0.009(6)

loop_
_atom_type_symbol
_atom_type_description
_atom_type_scat_dispersion_real
_atom_type_scat_dispersion_imag
_atom_type_scat_source
C C 0.0033 0.0016 'International Tables Vol C Tables 4.2.6.8 and 6.1.1.4'
H H 0.0000 0.0000 'International Tables Vol C Tables 4.2.6.8 and 6.1.1.4'
N N 0.0061 0.0033 'International Tables Vol C Tables 4.2.6.8 and 6.1.1.4'
O O 0.0106 0.0060 'International Tables Vol C Tables 4.2.6.8 and 6.1.1.4'
F F 0.0171 0.0103 'International Tables Vol C Tables 4.2.6.8 and 6.1.1.4'
Cl Cl 0.1484 0.1585 'International Tables Vol C Tables 4.2.6.8 and 6.1.1.4'

loop_
_geom_angle_atom_site_label_1
_geom_angle_atom_site_label_2
_geom_angle_atom_site_label_3
_geom_angle
C5 N1 C1 120.73(16)
N1 C1 C2 120.92(19)
C1 C2 C3 119.53(18)
C4 C3 C2 117.06(17)
C4 C3 C6 117.87(17)
C2 C3 C6 125.06(17)
C5 C4 C3 121.11(19)
N1 C5 C4 120.65(19)
C7 C6 C3 124.54(19)
C6 C7 C8 125.51(19)
C9 C8 C13 118.05(16)
C9 C8 C7 117.92(17)
C13 C8 C7 124.03(17)
C8 C9 C10 121.65(18)
C11 C10 C9 119.79(18)
C12 C11 C10 120.06(16)
C12 C11 C14 120.14(18)
C10 C11 C14 119.80(18)
C11 C12 C13 119.83(18)
C12 C13 C8 120.63(18)
F3 C14 F2 110.1(4)
F3 C14 F1 103.2(4)
F2 C14 F1 100.6(3)
F3 C14 C11 114.7(3)
F2 C14 C11 114.1(2)
F1 C14 C11 112.7(2)

loop_
_geom_bond_atom_site_label_1
_geom_bond_atom_site_label_2
_geom_bond_distance
N1 C5 1.326(3)
N1 C1 1.333(3)
C1 C2 1.373(3)
C2 C3 1.394(3)
C3 C4 1.380(3)
C3 C6 1.470(3)
C4 C5 1.356(3)
C6 C7 1.311(3)
C7 C8 1.478(2)
C8 C9 1.372(3)
C8 C13 1.397(3)
C9 C10 1.379(3)
C10 C11 1.377(3)
C11 C12 1.373(3)
C11 C14 1.500(3)
C12 C13 1.388(3)
C14 F3 1.296(4)
C14 F2 1.300(4)
C14 F1 1.342(4)
